data_1549857
loop_
_publ_author_name
'Williams, Thomas J.'
'Buffet, Jean-Charles'
'Turner, Zo\"e R.'
'O'Hare, Dermot'

_publ_section_title
;
 Group 4 permethylindenyl constrained geometry complexes for ethylene
 polymerisation catalysis
;
_journal_issue 21
_journal_name_full 'Catalysis Science &amp; Technology'
_journal_page_first 5454
_journal_paper_doi 10.1039/C8CY01374H
_journal_volume 8
_journal_year 2018
_chemical_formula_moiety 'C20 H31 Cl2 N Si Ti'
_chemical_formula_sum 'C20 H31 Cl2 N Si Ti'
_chemical_formula_weight 432.35
_space_group_crystal_system monoclinic
_space_group_IT_number 14
_space_group_name_Hall '-P 2ybc'
_space_group_name_H-M_alt 'P 1 21/c 1'
_symmetry_space_group_name_Hall '-P 2ybc'
_symmetry_space_group_name_H-M 'P 1 21/c 1'
_atom_sites_solution_hydrogens geom
_audit_creation_method SHELXL-2014
_audit_update_record
;
2018-06-06 deposited with the CCDC.
2018-08-24 downloaded from the CCDC.
;
_cell_angle_alpha 90
_cell_angle_beta 104.979(2)
_cell_angle_gamma 90
_cell_formula_units_Z 4
_cell_length_a 11.5225(2)
_cell_length_b 12.9843(2)
_cell_length_c 15.2891(2)
_cell_measurement_reflns_used 12426
_cell_measurement_temperature 150(2)
_cell_measurement_theta_max 76.1900
_cell_measurement_theta_min 4.4970
_cell_volume 2209.70(6)
_computing_cell_refinement 'CrysAlisPro 1.171.38.41 (Rigaku OD, 2015)'
_computing_data_collection 'CrysAlisPro 1.171.38.41 (Rigaku OD, 2015)'
_computing_data_reduction 'CrysAlisPro 1.171.38.41 (Rigaku OD, 2015)'
_computing_molecular_graphics
;
ORTEP3 for Windows. Farrugia, L. J. J. Appl. Cryst. 1997, 30, 565.
;
_computing_structure_refinement 'SHELXL-2014 (Sheldrick, 2014)'
_computing_structure_solution
;
SUPERFLIP 
Palatinus, L.; Chapuis, G. J. Appl. Cryst. 2007, 40, 786-790.
;
_diffrn_ambient_environment N~2~
_diffrn_ambient_temperature 150.01(10)
_diffrn_detector 'CCD plate'
_diffrn_detector_area_resol_mean 10.5035
_diffrn_detector_type Atlas
_diffrn_measured_fraction_theta_full 1.000
_diffrn_measured_fraction_theta_max 0.995
_diffrn_measurement_device 'four-circle diffractometer'
_diffrn_measurement_device_type 'SuperNova, Dual, Cu at zero, Atlas'
_diffrn_radiation_monochromator mirror
_diffrn_radiation_probe x-ray
_diffrn_radiation_type 'Cu K\a'
_diffrn_radiation_wavelength 1.54184
_diffrn_reflns_av_R_equivalents 0.0320
_diffrn_reflns_av_unetI/netI 0.0192
_diffrn_reflns_Laue_measured_fraction_full 1.000
_diffrn_reflns_Laue_measured_fraction_max 0.995
_diffrn_reflns_limit_h_max 14
_diffrn_reflns_limit_h_min -13
_diffrn_reflns_limit_k_max 16
_diffrn_reflns_limit_k_min -16
_diffrn_reflns_limit_l_max 13
_diffrn_reflns_limit_l_min -19
_diffrn_reflns_number 26674
_diffrn_reflns_point_group_measured_fraction_full 1.000
_diffrn_reflns_point_group_measured_fraction_max 0.995
_diffrn_reflns_theta_full 67.684
_diffrn_reflns_theta_max 76.288
_diffrn_reflns_theta_min 3.971
_diffrn_source 'micro-focus sealed X-ray tube'
_diffrn_source_type 'SuperNova (Cu) X-ray Source'
_exptl_absorpt_coefficient_mu 6.035
_exptl_absorpt_correction_T_max 1.00000
_exptl_absorpt_correction_T_min 0.57812
_exptl_absorpt_correction_type multi-scan
_exptl_absorpt_process_details
;
CrysAlisPro 1.171.38.41 (Rigaku Oxford Diffraction, 2015)
Empirical absorption correction using spherical harmonics,
 implemented in SCALE3 ABSPACK scaling algorithm.
;
_exptl_crystal_colour red
_exptl_crystal_density_diffrn 1.300
_exptl_crystal_description block
_exptl_crystal_F_000 912
_exptl_crystal_size_max 0.195
_exptl_crystal_size_mid 0.148
_exptl_crystal_size_min 0.129
_refine_diff_density_max 0.376
_refine_diff_density_min -0.351
_refine_diff_density_rms 0.044
_refine_ls_extinction_method none
_refine_ls_goodness_of_fit_ref 0.956
_refine_ls_hydrogen_treatment constr
_refine_ls_matrix_type full
_refine_ls_number_parameters 236
_refine_ls_number_reflns 4617
_refine_ls_number_restraints 0
_refine_ls_restrained_S_all 0.956
_refine_ls_R_factor_all 0.0337
_refine_ls_R_factor_gt 0.0302
_refine_ls_shift/su_max 0.001
_refine_ls_shift/su_mean 0.000
_refine_ls_structure_factor_coef Fsqd
_refine_ls_weighting_details 'w=1/[\s^2^(Fo^2^)+(0.0648P)^2^+0.5647P] where P=(Fo^2^+2Fc^2^)/3'
_refine_ls_weighting_scheme calc
_refine_ls_wR_factor_gt 0.0897
_refine_ls_wR_factor_ref 0.0937
_reflns_Friedel_coverage 0.000
_reflns_number_gt 4178
_reflns_number_total 4617
_reflns_threshold_expression 'I > 2\s(I)'
_cod_data_source_file c8cy01374h2.cif
_cod_data_source_block 095ZRT16
_cod_depositor_comments 'Adding full bibliography for 1549855--1549857.cif.'
_cod_database_code 1549857
_shelx_space_group_comment
;
The symmetry employed for this shelxl refinement is uniquely defined
by the following loop, which should always be used as a source of
symmetry information in preference to the above space-group names.
They are only intended as comments.
;
_shelxl_version_number 2014-3

loop_
_space_group_symop_operation_xyz
'x, y, z'
'-x, y+1/2, -z+1/2'
'-x, -y, -z'
'x, -y-1/2, z-1/2'

loop_
_atom_site_label
_atom_site_type_symbol
_atom_site_fract_x
_atom_site_fract_y
_atom_site_fract_z
_atom_site_U_iso_or_equiv
_atom_site_adp_type
_atom_site_occupancy
_atom_site_site_symmetry_order
_atom_site_calc_flag
_atom_site_refinement_flags_posn
_atom_site_refinement_flags_adp
C1 C 0.32276(14) 0.17614(13) -0.01567(10) 0.0371(3) Uani 1 1 d . .
C2 C 0.29137(15) 0.06832(14) -0.01906(11) 0.0410(3) Uani 1 1 d . .
C3 C 0.36834(15) 0.01439(13) 0.05253(12) 0.0406(3) Uani 1 1 d . .
C4 C 0.55372(15) 0.07529(14) 0.18111(13) 0.0446(4) Uani 1 1 d . .
C5 C 0.62866(15) 0.15777(15) 0.20841(13) 0.0467(4) Uani 1 1 d . .
C6 C 0.61461(15) 0.25056(14) 0.15610(12) 0.0434(4) Uani 1 1 d . .
C7 C 0.51916(15) 0.26499(13) 0.08152(11) 0.0390(3) Uani 1 1 d . .
C8 C 0.43366(13) 0.18370(12) 0.05602(10) 0.0340(3) Uani 1 1 d . .
C9 C 0.45721(13) 0.08646(12) 0.10144(11) 0.0362(3) Uani 1 1 d . .
C10 C 0.18902(19) 0.01795(19) -0.08687(14) 0.0602(5) Uani 1 1 d . .
H10A H 0.2100 -0.0536 -0.0962 0.090 Uiso 1 1 calc R U
H10B H 0.1734 0.0553 -0.1445 0.090 Uiso 1 1 calc R U
H10C H 0.1169 0.0194 -0.0642 0.090 Uiso 1 1 calc R U
C11 C 0.3639(2) -0.10009(14) 0.06690(17) 0.0569(5) Uani 1 1 d . .
H11A H 0.3045 -0.1311 0.0160 0.085 Uiso 1 1 calc R U
H11B H 0.3412 -0.1137 0.1233 0.085 Uiso 1 1 calc R U
H11C H 0.4432 -0.1300 0.0707 0.085 Uiso 1 1 calc R U
C12 C 0.5678(2) -0.0234(2) 0.2342(2) 0.0793(8) Uani 1 1 d . .
H12A H 0.6179 -0.0111 0.2957 0.119 Uiso 1 1 calc R U
H12B H 0.6060 -0.0753 0.2044 0.119 Uiso 1 1 calc R U
H12C H 0.4886 -0.0481 0.2373 0.119 Uiso 1 1 calc R U
C13 C 0.7302(2) 0.1515(2) 0.29430(18) 0.0735(7) Uani 1 1 d . .
H13A H 0.7140 0.0955 0.3326 0.110 Uiso 1 1 calc R U
H13B H 0.7361 0.2168 0.3272 0.110 Uiso 1 1 calc R U
H13C H 0.8060 0.1380 0.2785 0.110 Uiso 1 1 calc R U
C14 C 0.7091(2) 0.33377(19) 0.18315(16) 0.0640(6) Uani 1 1 d . .
H14A H 0.6868 0.3929 0.1424 0.096 Uiso 1 1 calc R U
H14B H 0.7870 0.3068 0.1791 0.096 Uiso 1 1 calc R U
H14C H 0.7147 0.3555 0.2455 0.096 Uiso 1 1 calc R U
C15 C 0.5132(2) 0.35611(15) 0.02001(16) 0.0572(5) Uani 1 1 d . .
H15A H 0.4879 0.4171 0.0481 0.086 Uiso 1 1 calc R U
H15B H 0.4551 0.3423 -0.0380 0.086 Uiso 1 1 calc R U
H15C H 0.5926 0.3684 0.0099 0.086 Uiso 1 1 calc R U
C16 C 0.2327(2) 0.41344(18) -0.0488(2) 0.0731(7) Uani 1 1 d . .
H16A H 0.1579 0.4533 -0.0625 0.110 Uiso 1 1 calc R U
H16B H 0.2750 0.4259 -0.0958 0.110 Uiso 1 1 calc R U
H16C H 0.2838 0.4346 0.0101 0.110 Uiso 1 1 calc R U
C17 C 0.0810(2) 0.2476(3) -0.15326(13) 0.0720(7) Uani 1 1 d . .
H17A H 0.0301 0.1904 -0.1441 0.108 Uiso 1 1 calc R U
H17B H 0.1204 0.2295 -0.2008 0.108 Uiso 1 1 calc R U
H17C H 0.0315 0.3092 -0.1714 0.108 Uiso 1 1 calc R U
C18 C 0.05556(16) 0.27922(14) 0.08882(11) 0.0432(4) Uani 1 1 d . .
H18 H 0.0527 0.2335 0.1408 0.052 Uiso 1 1 calc R U
C19 C 0.0784(2) 0.38881(18) 0.12507(17) 0.0650(6) Uani 1 1 d . .
H19A H 0.1563 0.3918 0.1701 0.097 Uiso 1 1 calc R U
H19B H 0.0147 0.4092 0.1534 0.097 Uiso 1 1 calc R U
H19C H 0.0790 0.4359 0.0751 0.097 Uiso 1 1 calc R U
C20 C -0.06444(19) 0.2700(3) 0.01874(17) 0.0751(7) Uani 1 1 d . .
H20A H -0.0678 0.3200 -0.0299 0.113 Uiso 1 1 calc R U
H20B H -0.1297 0.2840 0.0474 0.113 Uiso 1 1 calc R U
H20C H -0.0733 0.2002 -0.0065 0.113 Uiso 1 1 calc R U
N1 N 0.15344(12) 0.24232(11) 0.05136(9) 0.0373(3) Uani 1 1 d . .
Si1 Si 0.19735(4) 0.27394(4) -0.04576(3) 0.04233(12) Uani 1 1 d . .
Cl1 Cl 0.34546(4) 0.20931(4) 0.25311(3) 0.05175(13) Uani 1 1 d . .
Cl2 Cl 0.14040(4) 0.01706(4) 0.14313(4) 0.05476(13) Uani 1 1 d . .
Ti1 Ti 0.26276(2) 0.14217(2) 0.11371(2) 0.03162(9) Uani 1 1 d . .

loop_
_atom_site_aniso_label
_atom_site_aniso_U_11
_atom_site_aniso_U_22
_atom_site_aniso_U_33
_atom_site_aniso_U_23
_atom_site_aniso_U_13
_atom_site_aniso_U_12
C1 0.0316(7) 0.0474(8) 0.0332(7) -0.0005(6) 0.0101(6) -0.0046(6)
C2 0.0346(7) 0.0490(9) 0.0411(8) -0.0109(7) 0.0127(6) -0.0086(7)
C3 0.0366(8) 0.0360(8) 0.0523(9) -0.0067(6) 0.0173(7) -0.0042(6)
C4 0.0325(8) 0.0460(9) 0.0533(9) 0.0057(7) 0.0072(7) 0.0061(6)
C5 0.0304(7) 0.0567(10) 0.0489(9) -0.0033(8) 0.0030(7) 0.0037(7)
C6 0.0333(8) 0.0490(9) 0.0480(9) -0.0100(7) 0.0106(7) -0.0082(7)
C7 0.0364(8) 0.0380(8) 0.0445(8) -0.0029(6) 0.0137(6) -0.0051(6)
C8 0.0291(7) 0.0378(8) 0.0362(7) -0.0018(6) 0.0107(6) -0.0025(6)
C9 0.0288(7) 0.0368(7) 0.0444(8) -0.0011(6) 0.0118(6) 0.0006(6)
C10 0.0503(11) 0.0723(13) 0.0539(11) -0.0200(10) 0.0059(9) -0.0209(10)
C11 0.0555(11) 0.0364(9) 0.0845(14) -0.0079(9) 0.0281(10) -0.0039(8)
C12 0.0627(14) 0.0643(14) 0.0945(18) 0.0324(13) -0.0091(13) 0.0028(11)
C13 0.0521(12) 0.0829(16) 0.0675(14) 0.0023(12) -0.0171(11) 0.0010(11)
C14 0.0523(11) 0.0696(13) 0.0666(13) -0.0146(11) 0.0090(10) -0.0256(10)
C15 0.0582(12) 0.0499(11) 0.0634(12) 0.0090(8) 0.0156(10) -0.0147(8)
C16 0.0685(14) 0.0553(12) 0.1034(19) 0.0311(12) 0.0363(14) 0.0126(11)
C17 0.0473(11) 0.128(2) 0.0359(9) 0.0112(11) 0.0031(8) 0.0092(13)
C18 0.0400(8) 0.0524(9) 0.0374(8) 0.0017(7) 0.0107(7) 0.0082(7)
C19 0.0729(14) 0.0570(12) 0.0655(13) -0.0082(10) 0.0187(11) 0.0145(11)
C20 0.0365(10) 0.123(2) 0.0651(13) -0.0196(14) 0.0117(9) 0.0066(12)
N1 0.0340(6) 0.0441(7) 0.0326(6) 0.0038(5) 0.0067(5) 0.0035(5)
Si1 0.0350(2) 0.0560(3) 0.0349(2) 0.01197(18) 0.00703(17) 0.00249(18)
Cl1 0.0447(2) 0.0732(3) 0.0351(2) -0.00924(18) 0.00628(16) 0.00004(19)
Cl2 0.0405(2) 0.0504(2) 0.0770(3) 0.0148(2) 0.0216(2) -0.00426(17)
Ti1 0.02765(15) 0.03588(16) 0.03073(15) 0.00215(9) 0.00646(10) -0.00036(9)

loop_
_atom_type_symbol
_atom_type_description
_atom_type_scat_dispersion_real
_atom_type_scat_dispersion_imag
_atom_type_scat_source
C C 0.0181 0.0091 'International Tables Vol C Tables 4.2.6.8 and 6.1.1.4'
H H 0.0000 0.0000 'International Tables Vol C Tables 4.2.6.8 and 6.1.1.4'
N N 0.0311 0.0180 'International Tables Vol C Tables 4.2.6.8 and 6.1.1.4'
Si Si 0.2541 0.3302 'International Tables Vol C Tables 4.2.6.8 and 6.1.1.4'
Cl Cl 0.3639 0.7018 'International Tables Vol C Tables 4.2.6.8 and 6.1.1.4'
Ti Ti 0.2191 1.8069 'International Tables Vol C Tables 4.2.6.8 and 6.1.1.4'

loop_
_geom_angle_atom_site_label_1
_geom_angle_atom_site_label_2
_geom_angle_atom_site_label_3
_geom_angle
C2 C1 C8 104.80(14)
C2 C1 Si1 118.32(11)
C8 C1 Si1 127.25(12)
C2 C1 Ti1 73.55(9)
C8 C1 Ti1 76.47(8)
Si1 C1 Ti1 87.55(6)
C3 C2 C1 110.70(14)
C3 C2 C10 123.03(17)
C1 C2 C10 126.24(18)
C3 C2 Ti1 74.39(9)
C1 C2 Ti1 70.26(9)
C10 C2 Ti1 120.94(12)
C2 C3 C9 107.50(14)
C2 C3 C11 124.59(16)
C9 C3 C11 127.59(17)
C2 C3 Ti1 71.08(9)
C9 C3 Ti1 73.25(9)
C11 C3 Ti1 126.11(12)
C5 C4 C9 118.06(16)
C5 C4 C12 122.00(18)
C9 C4 C12 119.90(17)
C4 C5 C6 121.05(16)
C4 C5 C13 120.33(19)
C6 C5 C13 118.61(18)
C7 C6 C5 121.85(15)
C7 C6 C14 119.55(18)
C5 C6 C14 118.59(17)
C6 C7 C8 118.20(15)
C6 C7 C15 121.56(16)
C8 C7 C15 119.65(16)
C7 C8 C9 119.23(14)
C7 C8 C1 131.67(15)
C9 C8 C1 108.96(13)
C7 C8 Ti1 129.42(11)
C9 C8 Ti1 72.34(8)
C1 C8 Ti1 67.69(8)
C4 C9 C8 120.72(15)
C4 C9 C3 131.83(16)
C8 C9 C3 107.44(14)
C4 C9 Ti1 119.94(11)
C8 C9 Ti1 73.11(8)
C3 C9 Ti1 71.67(9)
C2 C10 H10A 109.5
C2 C10 H10B 109.5
H10A C10 H10B 109.5
C2 C10 H10C 109.5
H10A C10 H10C 109.5
H10B C10 H10C 109.5
C3 C11 H11A 109.5
C3 C11 H11B 109.5
H11A C11 H11B 109.5
C3 C11 H11C 109.5
H11A C11 H11C 109.5
H11B C11 H11C 109.5
C4 C12 H12A 109.5
C4 C12 H12B 109.5
H12A C12 H12B 109.5
C4 C12 H12C 109.5
H12A C12 H12C 109.5
H12B C12 H12C 109.5
C5 C13 H13A 109.5
C5 C13 H13B 109.5
H13A C13 H13B 109.5
C5 C13 H13C 109.5
H13A C13 H13C 109.5
H13B C13 H13C 109.5
C6 C14 H14A 109.5
C6 C14 H14B 109.5
H14A C14 H14B 109.5
C6 C14 H14C 109.5
H14A C14 H14C 109.5
H14B C14 H14C 109.5
C7 C15 H15A 109.5
C7 C15 H15B 109.5
H15A C15 H15B 109.5
C7 C15 H15C 109.5
H15A C15 H15C 109.5
H15B C15 H15C 109.5
Si1 C16 H16A 109.5
Si1 C16 H16B 109.5
H16A C16 H16B 109.5
Si1 C16 H16C 109.5
H16A C16 H16C 109.5
H16B C16 H16C 109.5
Si1 C17 H17A 109.5
Si1 C17 H17B 109.5
H17A C17 H17B 109.5
Si1 C17 H17C 109.5
H17A C17 H17C 109.5
H17B C17 H17C 109.5
N1 C18 C20 110.45(15)
N1 C18 C19 111.57(16)
C20 C18 C19 111.71(19)
N1 C18 H18 107.6
C20 C18 H18 107.6
C19 C18 H18 107.6
C18 C19 H19A 109.5
C18 C19 H19B 109.5
H19A C19 H19B 109.5
C18 C19 H19C 109.5
H19A C19 H19C 109.5
H19B C19 H19C 109.5
C18 C20 H20A 109.5
C18 C20 H20B 109.5
H20A C20 H20B 109.5
C18 C20 H20C 109.5
H20A C20 H20C 109.5
H20B C20 H20C 109.5
C18 N1 Si1 132.68(11)
C18 N1 Ti1 120.42(10)
Si1 N1 Ti1 106.90(7)
N1 Si1 C16 111.47(10)
N1 Si1 C17 114.11(9)
C16 Si1 C17 105.57(14)
N1 Si1 C1 90.37(7)
C16 Si1 C1 120.14(10)
C17 Si1 C1 114.95(11)
N1 Si1 Ti1 38.32(5)
C16 Si1 Ti1 125.60(10)
C17 Si1 Ti1 126.99(10)
C1 Si1 Ti1 52.07(5)
N1 Ti1 Cl2 103.02(4)
N1 Ti1 Cl1 105.82(4)
Cl2 Ti1 Cl1 102.71(2)
N1 Ti1 C1 75.13(6)
Cl2 Ti1 C1 130.35(4)
Cl1 Ti1 C1 125.92(4)
N1 Ti1 C2 93.97(6)
Cl2 Ti1 C2 96.45(4)
Cl1 Ti1 C2 148.28(4)
C1 Ti1 C2 36.20(6)
N1 Ti1 C3 128.46(6)
Cl2 Ti1 C3 89.19(4)
Cl1 Ti1 C3 120.12(5)
C1 Ti1 C3 59.95(6)
C2 Ti1 C3 34.53(6)
N1 Ti1 C9 132.88(6)
Cl2 Ti1 C9 116.01(4)
Cl1 Ti1 C9 90.87(4)
C1 Ti1 C9 59.87(6)
C2 Ti1 C9 57.83(6)
C3 Ti1 C9 35.08(5)
N1 Ti1 C8 99.34(6)
Cl2 Ti1 C8 146.91(4)
Cl1 Ti1 C8 94.19(4)
C1 Ti1 C8 35.84(5)
C2 Ti1 C8 57.66(5)
C3 Ti1 C8 57.74(5)
C9 Ti1 C8 34.55(5)
N1 Ti1 Si1 34.78(4)
Cl2 Ti1 Si1 123.109(19)
Cl1 Ti1 Si1 120.98(2)
C1 Ti1 Si1 40.37(4)
C2 Ti1 Si1 65.13(5)
C3 Ti1 Si1 97.36(5)
C9 Ti1 Si1 98.97(4)
C8 Ti1 Si1 67.83(4)

loop_
_geom_bond_atom_site_label_1
_geom_bond_atom_site_label_2
_geom_bond_distance
C1 C2 1.443(2)
C1 C8 1.456(2)
C1 Si1 1.8892(17)
C1 Ti1 2.3005(15)
C2 C3 1.405(3)
C2 C10 1.504(2)
C2 Ti1 2.3441(16)
C3 C9 1.445(2)
C3 C11 1.505(2)
C3 Ti1 2.3866(16)
C4 C5 1.371(3)
C4 C9 1.429(2)
C4 C12 1.504(3)
C5 C6 1.432(3)
C5 C13 1.518(3)
C6 C7 1.377(2)
C6 C14 1.514(2)
C7 C8 1.428(2)
C7 C15 1.502(2)
C8 C9 1.433(2)
C8 Ti1 2.4176(14)
C9 Ti1 2.4074(15)
C10 H10A 0.9800
C10 H10B 0.9800
C10 H10C 0.9800
C11 H11A 0.9800
C11 H11B 0.9800
C11 H11C 0.9800
C12 H12A 0.9800
C12 H12B 0.9800
C12 H12C 0.9800
C13 H13A 0.9800
C13 H13B 0.9800
C13 H13C 0.9800
C14 H14A 0.9800
C14 H14B 0.9800
C14 H14C 0.9800
C15 H15A 0.9800
C15 H15B 0.9800
C15 H15C 0.9800
C16 Si1 1.860(2)
C16 H16A 0.9800
C16 H16B 0.9800
C16 H16C 0.9800
C17 Si1 1.864(2)
C17 H17A 0.9800
C17 H17B 0.9800
C17 H17C 0.9800
C18 N1 1.471(2)
C18 C20 1.519(3)
C18 C19 1.525(3)
C18 H18 1.0000
C19 H19A 0.9800
C19 H19B 0.9800
C19 H19C 0.9800
C20 H20A 0.9800
C20 H20B 0.9800
C20 H20C 0.9800
N1 Si1 1.7372(14)
N1 Ti1 1.8883(13)
Si1 Ti1 2.9138(5)
Cl1 Ti1 2.2716(5)
Cl2 Ti1 2.2709(5)

loop_
_geom_torsion_atom_site_label_1
_geom_torsion_atom_site_label_2
_geom_torsion_atom_site_label_3
_geom_torsion_atom_site_label_4
_geom_torsion
C8 C1 C2 C3 6.89(17)
Si1 C1 C2 C3 -141.71(12)
Ti1 C1 C2 C3 -63.82(12)
C8 C1 C2 C10 -174.82(16)
Si1 C1 C2 C10 36.6(2)
Ti1 C1 C2 C10 114.47(17)
C8 C1 C2 Ti1 70.71(10)
Si1 C1 C2 Ti1 -77.89(10)
C1 C2 C3 C9 -3.41(18)
C10 C2 C3 C9 178.24(16)
Ti1 C2 C3 C9 -64.68(11)
C1 C2 C3 C11 -177.36(16)
C10 C2 C3 C11 4.3(3)
Ti1 C2 C3 C11 121.36(17)
C1 C2 C3 Ti1 61.28(11)
C10 C2 C3 Ti1 -117.07(17)
C9 C4 C5 C6 -3.2(3)
C12 C4 C5 C6 179.2(2)
C9 C4 C5 C13 177.96(19)
C12 C4 C5 C13 0.3(3)
C4 C5 C6 C7 6.4(3)
C13 C5 C6 C7 -174.8(2)
C4 C5 C6 C14 -172.43(19)
C13 C5 C6 C14 6.4(3)
C5 C6 C7 C8 -0.8(2)
C14 C6 C7 C8 177.98(17)
C5 C6 C7 C15 -171.95(17)
C14 C6 C7 C15 6.9(3)
C6 C7 C8 C9 -7.4(2)
C15 C7 C8 C9 163.87(16)
C6 C7 C8 C1 177.39(16)
C15 C7 C8 C1 -11.3(3)
C6 C7 C8 Ti1 83.16(19)
C15 C7 C8 Ti1 -105.56(18)
C2 C1 C8 C7 167.79(16)
Si1 C1 C8 C7 -47.4(2)
Ti1 C1 C8 C7 -123.62(17)
C2 C1 C8 C9 -7.78(17)
Si1 C1 C8 C9 137.03(13)
Ti1 C1 C8 C9 60.81(11)
C2 C1 C8 Ti1 -68.60(10)
Si1 C1 C8 Ti1 76.22(11)
C5 C4 C9 C8 -5.2(2)
C12 C4 C9 C8 172.5(2)
C5 C4 C9 C3 175.94(17)
C12 C4 C9 C3 -6.4(3)
C5 C4 C9 Ti1 -92.43(18)
C12 C4 C9 Ti1 85.2(2)
C7 C8 C9 C4 10.6(2)
C1 C8 C9 C4 -173.19(14)
Ti1 C8 C9 C4 -115.23(15)
C7 C8 C9 C3 -170.26(14)
C1 C8 C9 C3 5.95(17)
Ti1 C8 C9 C3 63.91(10)
C7 C8 C9 Ti1 125.84(14)
C1 C8 C9 Ti1 -57.96(10)
C2 C3 C9 C4 177.40(17)
C11 C3 C9 C4 -8.9(3)
Ti1 C3 C9 C4 114.15(18)
C2 C3 C9 C8 -1.61(17)
C11 C3 C9 C8 172.11(17)
Ti1 C3 C9 C8 -64.86(10)
C2 C3 C9 Ti1 63.25(11)
C11 C3 C9 Ti1 -123.02(18)
C20 C18 N1 Si1 53.7(2)
C19 C18 N1 Si1 -71.2(2)
C20 C18 N1 Ti1 -127.48(17)
C19 C18 N1 Ti1 107.63(16)
C18 N1 Si1 C16 58.21(19)
Ti1 N1 Si1 C16 -120.74(11)
C18 N1 Si1 C17 -61.3(2)
Ti1 N1 Si1 C17 119.79(12)
C18 N1 Si1 C1 -178.97(16)
Ti1 N1 Si1 C1 2.08(8)
C18 N1 Si1 Ti1 179.0(2)
C2 C1 Si1 N1 68.18(13)
C8 C1 Si1 N1 -72.56(14)
Ti1 C1 Si1 N1 -1.63(6)
C2 C1 Si1 C16 -176.55(15)
C8 C1 Si1 C16 42.71(18)
Ti1 C1 Si1 C16 113.64(12)
C2 C1 Si1 C17 -48.79(16)
C8 C1 Si1 C17 170.47(15)
Ti1 C1 Si1 C17 -118.61(10)
C2 C1 Si1 Ti1 69.81(12)
C8 C1 Si1 Ti1 -70.93(13)
C18 N1 Ti1 Cl2 50.36(13)
Si1 N1 Ti1 Cl2 -130.53(6)
C18 N1 Ti1 Cl1 -57.11(13)
Si1 N1 Ti1 Cl1 121.99(6)
C18 N1 Ti1 C1 179.13(14)
Si1 N1 Ti1 C1 -1.77(7)
C18 N1 Ti1 C2 147.93(13)
Si1 N1 Ti1 C2 -32.96(8)
C18 N1 Ti1 C3 149.87(12)
Si1 N1 Ti1 C3 -31.03(11)
C18 N1 Ti1 C9 -163.66(11)
Si1 N1 Ti1 C9 15.45(11)
C18 N1 Ti1 C8 -154.21(12)
Si1 N1 Ti1 C8 24.90(8)
C18 N1 Ti1 Si1 -179.11(17)
